data_7154879
loop_
_publ_author_name
'Thomas, Thomas J.'
'Merritt, Benjamin A.'
'Lemma, Betsegaw E.'
'McKoy, Adina M.'
'Nguyen, Tri'
'Swenson, Andrew K.'
'Mills, Jeffrey L.'
'Coleman, Michael G.'

_publ_section_title
;
 Cyclopropenation of internal alkynylsilanes and diazoacetates catalyzed
 by copper(i) N-heterocyclic carbene complexes.
;
_journal_issue 5
_journal_name_full 'Organic &amp; biomolecular chemistry'
_journal_page_first 1742
_journal_page_last 1747
_journal_paper_doi 10.1039/c5ob02259b
_journal_volume 14
_journal_year 2016
_chemical_formula_moiety 'C20 H21 Cl O2 Si'
_chemical_formula_sum 'C20 H21 Cl O2 Si'
_chemical_formula_weight 356.91
_chemical_melting_point 371(3)
_chemical_name_common ritmc11
_space_group_crystal_system triclinic
_space_group_IT_number 2
_space_group_name_Hall '-P 1'
_space_group_name_H-M_alt 'P -1'
_symmetry_space_group_name_Hall '-P 1'
_symmetry_space_group_name_H-M 'P -1'
_atom_sites_solution_hydrogens mixed
_atom_sites_solution_primary direct
_atom_sites_solution_secondary difmap
_audit_creation_method SHELXL-2014/7
_audit_update_record
;
2015-11-02 deposited with the CCDC.
2015-12-21 downloaded from the CCDC.
;
_cell_angle_alpha 108.891(3)
_cell_angle_beta 91.301(3)
_cell_angle_gamma 95.799(3)
_cell_formula_units_Z 2
_cell_length_a 8.9739(13)
_cell_length_b 9.8320(14)
_cell_length_c 11.4770(16)
_cell_measurement_reflns_used 4013
_cell_measurement_temperature 100.0(5)
_cell_measurement_theta_max 38.53
_cell_measurement_theta_min 2.87
_cell_volume 951.5(2)
_computing_cell_refinement 'SAINT (Bruker, 2014)'
_computing_data_collection 'APEX2 (Bruker, 2014)'
_computing_data_reduction 'SAINT (Bruker, 2014)'
_computing_molecular_graphics 'SHELXTL (Sheldrick, 2008)'
_computing_publication_material 'SHELXTL (Sheldrick, 2008)'
_computing_structure_refinement 'SHELXL-2014/7 (Sheldrick, 2014b)'
_computing_structure_solution 'SIR2011 (Burla et al., 2012)'
_diffrn_ambient_temperature 100.0(5)
_diffrn_measured_fraction_theta_full 0.985
_diffrn_measured_fraction_theta_max 0.950
_diffrn_measurement_device_type 'Bruker SMART APEX II CCD platform'
_diffrn_measurement_method '\w scans'
_diffrn_radiation_type MoK\a
_diffrn_radiation_wavelength 0.71073
_diffrn_reflns_av_R_equivalents 0.0242
_diffrn_reflns_av_unetI/netI 0.0230
_diffrn_reflns_laue_measured_fraction_full 0.985
_diffrn_reflns_laue_measured_fraction_max 0.950
_diffrn_reflns_limit_h_max 15
_diffrn_reflns_limit_h_min -15
_diffrn_reflns_limit_k_max 16
_diffrn_reflns_limit_k_min -16
_diffrn_reflns_limit_l_max 20
_diffrn_reflns_limit_l_min -19
_diffrn_reflns_number 35515
_diffrn_reflns_point_group_measured_fraction_full 0.985
_diffrn_reflns_point_group_measured_fraction_max 0.950
_diffrn_reflns_theta_full 37.785
_diffrn_reflns_theta_max 38.589
_diffrn_reflns_theta_min 1.879
_diffrn_source 'fine-focus sealed tube'
_exptl_absorpt_coefficient_mu 0.272
_exptl_absorpt_correction_T_max 0.7476
_exptl_absorpt_correction_T_min 0.6483
_exptl_absorpt_correction_type multi-scan
_exptl_absorpt_process_details 'SADABS (Sheldrick, 2014a)'
_exptl_crystal_colour colorless
_exptl_crystal_density_diffrn 1.246
_exptl_crystal_description plate
_exptl_crystal_F_000 376
_exptl_crystal_recrystallization_method 'Re-crystallisation from solvent: Hexane'
_exptl_crystal_size_max 0.45
_exptl_crystal_size_mid 0.45
_exptl_crystal_size_min 0.35
_refine_diff_density_max 0.569
_refine_diff_density_min -0.269
_refine_diff_density_rms 0.058
_refine_ls_extinction_method none
_refine_ls_goodness_of_fit_ref 1.041
_refine_ls_hydrogen_treatment refU
_refine_ls_matrix_type full
_refine_ls_number_parameters 293
_refine_ls_number_reflns 10249
_refine_ls_number_restraints 0
_refine_ls_restrained_S_all 1.041
_refine_ls_R_factor_all 0.0417
_refine_ls_R_factor_gt 0.0334
_refine_ls_shift/su_max 0.002
_refine_ls_shift/su_mean 0.000
_refine_ls_structure_factor_coef Fsqd
_refine_ls_weighting_details 'w=1/[\s^2^(Fo^2^)+(0.0514P)^2^+0.1796P] where P=(Fo^2^+2Fc^2^)/3'
_refine_ls_weighting_scheme calc
_refine_ls_wR_factor_gt 0.0930
_refine_ls_wR_factor_ref 0.0985
_reflns_Friedel_coverage 0.000
_reflns_number_gt 8669
_reflns_number_total 10249
_reflns_threshold_expression 'I > 2\s(I)'
_cod_data_source_file c5ob02259b2.cif
_cod_data_source_block ritmc11
_cod_depositor_comments
;
The following automatic conversions were performed:

'_chemical_melting_point' value '368.15 - 373.15' was changed to
'371(3)' - the average value was taken and precision was estimated.

Automatic conversion script
Id: cif_fix_values 4268 2015-11-12 08:31:59Z antanas 

 Adding full bibliography for 7154879.cif.
;
_cod_database_code 7154879
_shelx_shelxl_version_number 2014/7
_shelx_space_group_comment
; 
The symmetry employed for this shelxl refinement is uniquely defined 
by the following loop, which should always be used as a source of 
symmetry information in preference to the above space-group names. 
They are only intended as comments. 
;
_shelx_estimated_absorpt_t_min 0.887
_shelx_estimated_absorpt_t_max 0.911

loop_
_space_group_symop_operation_xyz
'x, y, z'
'-x, -y, -z'

loop_
_atom_site_label
_atom_site_type_symbol
_atom_site_fract_x
_atom_site_fract_y
_atom_site_fract_z
_atom_site_U_iso_or_equiv
_atom_site_adp_type
_atom_site_occupancy
_atom_site_site_symmetry_order
_atom_site_calc_flag
_atom_site_refinement_flags_posn
Cl1 Cl 0.59957(2) 0.99515(2) 1.37657(2) 0.02511(5) Uani 1 1 d .
Si1 Si 0.86358(2) 0.80184(2) 0.64783(2) 0.01431(4) Uani 1 1 d .
O1 O 0.93634(6) 0.36545(6) 0.76798(6) 0.02024(10) Uani 1 1 d .
O2 O 0.73536(6) 0.47147(6) 0.73864(6) 0.02086(10) Uani 1 1 d .
C1 C 0.95912(6) 0.62422(6) 0.82471(5) 0.01153(9) Uani 1 1 d .
C2 C 0.87611(7) 0.74596(6) 0.89737(5) 0.01233(9) Uani 1 1 d .
C3 C 0.89516(7) 0.74461(7) 0.78462(6) 0.01277(9) Uani 1 1 d .
C4 C 0.84853(12) 0.99931(9) 0.70208(9) 0.02898(17) Uani 1 1 d .
H4A H 0.7600(19) 1.0204(17) 0.7494(15) 0.045(4) Uiso 1 1 d .
H4B H 0.935(2) 1.0546(18) 0.7479(16) 0.051(5) Uiso 1 1 d .
H4C H 0.831(2) 1.035(2) 0.6293(17) 0.059(5) Uiso 1 1 d .
C5 C 1.02284(10) 0.75491(11) 0.54668(8) 0.02678(15) Uani 1 1 d .
H5A H 1.0140(19) 0.7860(18) 0.4723(16) 0.048(4) Uiso 1 1 d .
H5B H 1.0324(17) 0.6481(17) 0.5209(14) 0.040(4) Uiso 1 1 d .
H5C H 1.120(2) 0.807(2) 0.5913(17) 0.061(5) Uiso 1 1 d .
C6 C 0.68470(9) 0.69907(10) 0.56524(7) 0.02301(13) Uani 1 1 d .
H6A H 0.5995(18) 0.7277(18) 0.6172(16) 0.047(4) Uiso 1 1 d .
H6B H 0.6858(17) 0.5946(17) 0.5423(14) 0.041(4) Uiso 1 1 d .
H6C H 0.6702(19) 0.7213(18) 0.4898(16) 0.048(4) Uiso 1 1 d .
C7 C 0.87922(7) 0.47381(6) 0.77551(5) 0.01208(9) Uani 1 1 d .
C8 C 0.65369(8) 0.32923(8) 0.68671(9) 0.02404(14) Uani 1 1 d .
H8A H 0.6689 0.2726 0.7414 0.058(5) Uiso 1 1 calc R
H8B H 0.6902 0.2805 0.6056 0.070(6) Uiso 1 1 calc R
H8C H 0.5465 0.3380 0.6778 0.072(6) Uiso 1 1 calc R
C9 C 1.12591(7) 0.62999(6) 0.84523(6) 0.01248(9) Uani 1 1 d .
C10 C 1.19717(8) 0.68956(8) 0.96262(6) 0.01755(11) Uani 1 1 d .
H10 H 1.1418(15) 0.7239(14) 1.0312(13) 0.030(3) Uiso 1 1 d .
C11 C 1.35310(9) 0.69691(10) 0.97839(8) 0.02439(14) Uani 1 1 d .
H11 H 1.3996(16) 0.7384(16) 1.0591(14) 0.035(4) Uiso 1 1 d .
C12 C 1.43838(8) 0.64403(9) 0.87724(8) 0.02410(14) Uani 1 1 d .
H12 H 1.5390(16) 0.6445(16) 0.8868(14) 0.035(4) Uiso 1 1 d .
C13 C 1.36787(8) 0.58430(8) 0.75995(8) 0.02043(12) Uani 1 1 d .
H13 H 1.4243(14) 0.5482(14) 0.6903(12) 0.024(3) Uiso 1 1 d .
C14 C 1.21279(7) 0.57702(7) 0.74419(6) 0.01655(11) Uani 1 1 d .
H14 H 1.1655(15) 0.5365(14) 0.6636(12) 0.025(3) Uiso 1 1 d .
C15 C 0.81361(7) 0.80778(6) 1.01563(5) 0.01225(9) Uani 1 1 d .
C16 C 0.80415(7) 0.73284(7) 1.10039(6) 0.01475(10) Uani 1 1 d .
H16 H 0.8458(15) 0.6465(14) 1.0826(12) 0.028(3) Uiso 1 1 d .
C17 C 0.73895(8) 0.79081(8) 1.21217(6) 0.01704(11) Uani 1 1 d .
H17 H 0.7337(15) 0.7393(14) 1.2724(12) 0.026(3) Uiso 1 1 d .
C18 C 0.68359(8) 0.92359(7) 1.23775(6) 0.01658(11) Uani 1 1 d .
C19 C 0.69352(9) 1.00143(8) 1.15578(7) 0.01994(12) Uani 1 1 d .
H19 H 0.6596(16) 1.0931(15) 1.1759(13) 0.032(3) Uiso 1 1 d .
C20 C 0.75874(9) 0.94258(7) 1.04445(6) 0.01794(11) Uani 1 1 d .
H20 H 0.7685(14) 0.9948(14) 0.9869(12) 0.025(3) Uiso 1 1 d .

loop_
_atom_site_aniso_label
_atom_site_aniso_U_11
_atom_site_aniso_U_22
_atom_site_aniso_U_33
_atom_site_aniso_U_23
_atom_site_aniso_U_13
_atom_site_aniso_U_12
Cl1 0.02808(9) 0.02316(8) 0.01884(8) 0.00001(6) 0.01224(6) -0.00054(6)
Si1 0.01684(8) 0.01350(8) 0.01264(7) 0.00499(6) -0.00021(6) -0.00021(6)
O1 0.0180(2) 0.01210(19) 0.0299(3) 0.00593(18) -0.00481(18) 0.00279(16)
O2 0.01200(19) 0.01196(19) 0.0352(3) 0.00371(19) -0.00463(18) 0.00050(15)
C1 0.0116(2) 0.0104(2) 0.0117(2) 0.00209(16) 0.00052(16) 0.00213(16)
C2 0.0136(2) 0.0107(2) 0.0119(2) 0.00222(17) 0.00082(17) 0.00268(16)
C3 0.0141(2) 0.0111(2) 0.0126(2) 0.00316(17) 0.00024(17) 0.00216(17)
C4 0.0419(5) 0.0156(3) 0.0307(4) 0.0098(3) -0.0043(3) 0.0032(3)
C5 0.0236(3) 0.0361(4) 0.0199(3) 0.0091(3) 0.0063(3) -0.0007(3)
C6 0.0212(3) 0.0276(4) 0.0193(3) 0.0085(3) -0.0048(2) -0.0030(3)
C7 0.0119(2) 0.0118(2) 0.0120(2) 0.00293(17) 0.00088(16) 0.00171(16)
C8 0.0158(3) 0.0150(3) 0.0368(4) 0.0040(3) -0.0047(3) -0.0024(2)
C9 0.0117(2) 0.0110(2) 0.0140(2) 0.00296(17) 0.00027(17) 0.00148(16)
C10 0.0155(2) 0.0195(3) 0.0154(2) 0.0030(2) -0.00200(19) 0.0011(2)
C11 0.0164(3) 0.0284(4) 0.0234(3) 0.0028(3) -0.0066(2) 0.0007(2)
C12 0.0119(2) 0.0238(3) 0.0328(4) 0.0046(3) -0.0029(2) 0.0011(2)
C13 0.0130(2) 0.0187(3) 0.0268(3) 0.0032(2) 0.0040(2) 0.0028(2)
C14 0.0133(2) 0.0169(3) 0.0169(2) 0.0017(2) 0.00201(19) 0.00263(19)
C15 0.0131(2) 0.0113(2) 0.0112(2) 0.00190(17) 0.00082(16) 0.00203(16)
C16 0.0166(2) 0.0139(2) 0.0141(2) 0.00456(18) 0.00142(18) 0.00364(18)
C17 0.0200(3) 0.0171(3) 0.0143(2) 0.0054(2) 0.0033(2) 0.0017(2)
C18 0.0168(2) 0.0158(3) 0.0139(2) 0.00086(19) 0.00442(19) -0.00013(19)
C19 0.0273(3) 0.0135(3) 0.0185(3) 0.0029(2) 0.0081(2) 0.0067(2)
C20 0.0262(3) 0.0130(2) 0.0158(2) 0.0046(2) 0.0060(2) 0.0067(2)

loop_
_atom_type_symbol
_atom_type_description
_atom_type_scat_dispersion_real
_atom_type_scat_dispersion_imag
_atom_type_scat_source
C C 0.0033 0.0016 'International Tables Vol C Tables 4.2.6.8 and 6.1.1.4'
H H 0.0000 0.0000 'International Tables Vol C Tables 4.2.6.8 and 6.1.1.4'
O O 0.0106 0.0060 'International Tables Vol C Tables 4.2.6.8 and 6.1.1.4'
Si Si 0.0817 0.0704 'International Tables Vol C Tables 4.2.6.8 and 6.1.1.4'
Cl Cl 0.1484 0.1585 'International Tables Vol C Tables 4.2.6.8 and 6.1.1.4'

loop_
_geom_angle_atom_site_label_1
_geom_angle_atom_site_label_2
_geom_angle_atom_site_label_3
_geom_angle
C3 Si1 C4 108.42(4)
C3 Si1 C5 108.28(4)
C4 Si1 C5 112.08(5)
C3 Si1 C6 107.35(3)
C4 Si1 C6 110.53(5)
C5 Si1 C6 110.03(4)
C7 O2 C8 115.19(6)
C2 C1 C7 119.60(5)
C2 C1 C9 120.97(5)
C7 C1 C9 114.00(5)
C2 C1 C3 50.55(4)
C7 C1 C3 118.09(5)
C9 C1 C3 119.17(5)
C3 C2 C15 149.81(6)
C3 C2 C1 67.00(4)
C15 C2 C1 143.08(6)
C2 C3 C1 62.45(4)
C2 C3 Si1 154.81(5)
C1 C3 Si1 142.13(4)
Si1 C4 H4A 110.6(10)
Si1 C4 H4B 113.1(10)
H4A C4 H4B 110.5(14)
Si1 C4 H4C 110.6(10)
H4A C4 H4C 104.4(14)
H4B C4 H4C 107.3(15)
Si1 C5 H5A 112.1(10)
Si1 C5 H5B 111.2(9)
H5A C5 H5B 110.1(13)
Si1 C5 H5C 110.6(11)
H5A C5 H5C 105.4(14)
H5B C5 H5C 107.1(14)
Si1 C6 H6A 110.1(10)
Si1 C6 H6B 112.5(9)
H6A C6 H6B 109.2(13)
Si1 C6 H6C 108.7(10)
H6A C6 H6C 109.0(14)
H6B C6 H6C 107.3(13)
O1 C7 O2 122.92(6)
O1 C7 C1 124.51(6)
O2 C7 C1 112.57(5)
O2 C8 H8A 109.5
O2 C8 H8B 109.5
H8A C8 H8B 109.5
O2 C8 H8C 109.5
H8A C8 H8C 109.5
H8B C8 H8C 109.5
C10 C9 C14 118.89(6)
C10 C9 C1 121.60(5)
C14 C9 C1 119.51(5)
C9 C10 C11 120.27(7)
C9 C10 H10 120.5(9)
C11 C10 H10 119.2(9)
C12 C11 C10 120.35(7)
C12 C11 H11 120.7(9)
C10 C11 H11 119.0(9)
C13 C12 C11 119.63(7)
C13 C12 H12 119.3(9)
C11 C12 H12 121.0(9)
C12 C13 C14 120.06(7)
C12 C13 H13 120.6(8)
C14 C13 H13 119.3(8)
C13 C14 C9 120.81(6)
C13 C14 H14 119.5(8)
C9 C14 H14 119.7(8)
C16 C15 C20 119.54(6)
C16 C15 C2 120.66(6)
C20 C15 C2 119.78(6)
C17 C16 C15 120.27(6)
C17 C16 H16 120.8(9)
C15 C16 H16 118.9(9)
C18 C17 C16 119.05(6)
C18 C17 H17 120.5(8)
C16 C17 H17 120.5(8)
C17 C18 C19 121.85(6)
C17 C18 Cl1 119.15(5)
C19 C18 Cl1 119.00(5)
C20 C19 C18 118.63(6)
C20 C19 H19 120.4(9)
C18 C19 H19 120.9(9)
C19 C20 C15 120.64(6)
C19 C20 H20 120.3(8)
C15 C20 H20 119.0(8)

loop_
_geom_bond_atom_site_label_1
_geom_bond_atom_site_label_2
_geom_bond_distance
Cl1 C18 1.7430(7)
Si1 C3 1.8562(7)
Si1 C4 1.8573(9)
Si1 C5 1.8614(9)
Si1 C6 1.8653(8)
O1 C7 1.2074(8)
O2 C7 1.3451(8)
O2 C8 1.4427(9)
C1 C2 1.4984(8)
C1 C7 1.4989(9)
C1 C9 1.5024(9)
C1 C3 1.5558(9)
C2 C3 1.3051(9)
C2 C15 1.4476(8)
C4 H4A 0.974(17)
C4 H4B 0.940(18)
C4 H4C 1.018(19)
C5 H5A 1.000(17)
C5 H5B 1.008(15)
C5 H5C 0.999(19)
C6 H6A 0.987(17)
C6 H6B 0.975(16)
C6 H6C 0.968(17)
C8 H8A 0.9800
C8 H8B 0.9800
C8 H8C 0.9800
C9 C10 1.3933(9)
C9 C14 1.3986(9)
C10 C11 1.3985(10)
C10 H10 0.928(14)
C11 C12 1.3905(12)
C11 H11 0.949(15)
C12 C13 1.3898(12)
C12 H12 0.907(15)
C13 C14 1.3909(10)
C13 H13 0.944(13)
C14 H14 0.951(13)
C15 C16 1.3969(9)
C15 C20 1.4014(9)
C16 C17 1.3932(9)
C16 H16 0.925(13)
C17 C18 1.3881(10)
C17 H17 0.980(14)
C18 C19 1.3910(11)
C19 C20 1.3906(10)
C19 H19 0.940(14)
C20 H20 0.960(13)

loop_
_geom_torsion_atom_site_label_1
_geom_torsion_atom_site_label_2
_geom_torsion_atom_site_label_3
_geom_torsion_atom_site_label_4
_geom_torsion
C7 C1 C2 C3 -103.52(6)
C9 C1 C2 C3 104.02(6)
C7 C1 C2 C15 73.07(11)
C9 C1 C2 C15 -79.38(11)
C3 C1 C2 C15 176.59(11)
C15 C2 C3 C1 -175.93(13)
C15 C2 C3 Si1 -6.6(2)
C1 C2 C3 Si1 169.37(13)
C7 C1 C3 C2 106.61(6)
C9 C1 C3 C2 -107.69(6)
C2 C1 C3 Si1 -172.65(9)
C7 C1 C3 Si1 -66.04(9)
C9 C1 C3 Si1 79.65(9)
C4 Si1 C3 C2 37.97(13)
C5 Si1 C3 C2 159.78(12)
C6 Si1 C3 C2 -81.45(13)
C4 Si1 C3 C1 -157.49(8)
C5 Si1 C3 C1 -35.67(8)
C6 Si1 C3 C1 83.09(8)
C8 O2 C7 O1 -1.16(10)
C8 O2 C7 C1 178.14(6)
C2 C1 C7 O1 -144.48(7)
C9 C1 C7 O1 9.79(9)
C3 C1 C7 O1 157.19(6)
C2 C1 C7 O2 36.22(8)
C9 C1 C7 O2 -169.50(5)
C3 C1 C7 O2 -22.10(8)
C2 C1 C9 C10 37.58(9)
C7 C1 C9 C10 -116.30(7)
C3 C1 C9 C10 96.68(7)
C2 C1 C9 C14 -141.16(6)
C7 C1 C9 C14 64.96(8)
C3 C1 C9 C14 -82.06(7)
C14 C9 C10 C11 0.47(11)
C1 C9 C10 C11 -178.28(7)
C9 C10 C11 C12 -0.42(13)
C10 C11 C12 C13 0.32(13)
C11 C12 C13 C14 -0.29(13)
C12 C13 C14 C9 0.35(11)
C10 C9 C14 C13 -0.44(10)
C1 C9 C14 C13 178.33(6)
C3 C2 C15 C16 163.99(10)
C1 C2 C15 C16 -9.77(12)
C3 C2 C15 C20 -14.50(15)
C1 C2 C15 C20 171.74(8)
C20 C15 C16 C17 0.80(10)
C2 C15 C16 C17 -177.70(6)
C15 C16 C17 C18 0.09(10)
C16 C17 C18 C19 -1.03(11)
C16 C17 C18 Cl1 179.10(5)
C17 C18 C19 C20 1.06(12)
Cl1 C18 C19 C20 -179.07(6)
C18 C19 C20 C15 -0.14(12)
C16 C15 C20 C19 -0.77(11)
C2 C15 C20 C19 177.74(7)
